data_4319753
loop_
_publ_author_name
'Yun-Chou Tan'
'Xin-Min Gan'
'Jesse L. Stanchfield'
'Eileen N. Duesler'
'R. T. Paine'

_publ_section_title
;
 Synthesis and Coordination Chemistry of
 1,3-Bis(diphenylphosphinomethyl)benzene P,P'-Dioxide
;
_journal_name_full 'Inorganic Chemistry'
_journal_page_first 2910
_journal_page_last 2913
_journal_paper_doi 10.1021/ic0012367
_journal_volume 40
_journal_year 2001
_chemical_formula_sum 'C64.5 H58 Er N3 O13.5 P4'
_chemical_formula_weight 1382.28
_chemical_name_systematic
; 
 ? 
;
_space_group_IT_number 2
_symmetry_cell_setting triclinic
_symmetry_space_group_name_Hall '-P 1'
_symmetry_space_group_name_H-M 'P -1'
_atom_sites_solution_hydrogens geom
_atom_sites_solution_primary 'Patterson map interpretation'
_atom_sites_solution_secondary difmap
_audit_creation_method SHELXL
_cell_angle_alpha 78.85(2)
_cell_angle_beta 87.33(1)
_cell_angle_gamma 75.59(2)
_cell_formula_units_Z 2
_cell_length_a 10.507(2)
_cell_length_b 13.098(3)
_cell_length_c 25.151(5)
_cell_measurement_reflns_used 52
_cell_measurement_temperature 293(2)
_cell_measurement_theta_max 12.50
_cell_measurement_theta_min 1.64
_cell_volume 3289.1(12)
_computing_cell_refinement 'Siemens XSCANS, 1991'
_computing_data_collection 'Siemens XSCANS, 1991'
_computing_data_reduction 'Siemens XSCANS, 1991'
_computing_molecular_graphics 'Siemens SHELXTL Version 5, 1994'
_computing_publication_material 'Siemens SHELXTL Version 5, 1994'
_computing_structure_refinement 'Siemens SHELXTL Version 5, 1994'
_computing_structure_solution 'Siemens SHELXTL Version 5, 1994'
_diffrn_ambient_temperature 293(2)
_diffrn_measurement_device 'Siemens P4'
_diffrn_measurement_method '\w scans'
_diffrn_radiation_monochromator graphite
_diffrn_radiation_source 'normal-focus sealed tube'
_diffrn_radiation_type MoK\a
_diffrn_radiation_wavelength 0.71073
_diffrn_reflns_av_R_equivalents 0.0758
_diffrn_reflns_av_sigmaI/netI 0.1699
_diffrn_reflns_limit_h_max 12
_diffrn_reflns_limit_h_min -12
_diffrn_reflns_limit_k_max 15
_diffrn_reflns_limit_k_min -15
_diffrn_reflns_limit_l_max 29
_diffrn_reflns_limit_l_min -29
_diffrn_reflns_number 23138
_diffrn_reflns_theta_max 25.04
_diffrn_reflns_theta_min 1.96
_diffrn_standards_decay_% 11.14
_diffrn_standards_interval_count 97
_diffrn_standards_number 3
_exptl_absorpt_coefficient_mu 1.436
_exptl_absorpt_correction_T_max 0.983
_exptl_absorpt_correction_T_min 0.767
_exptl_absorpt_correction_type 'empirical via \y scans'
_exptl_crystal_colour colorless
_exptl_crystal_density_diffrn 1.396
_exptl_crystal_density_method none
_exptl_crystal_description prism
_exptl_crystal_F_000 1404
_exptl_crystal_size_max 0.378
_exptl_crystal_size_mid 0.368
_exptl_crystal_size_min 0.138
_refine_diff_density_max 1.280
_refine_diff_density_min -0.522
_refine_diff_density_rms 0.109
_refine_ls_extinction_method none
_refine_ls_goodness_of_fit_all 0.995
_refine_ls_goodness_of_fit_obs 1.358
_refine_ls_hydrogen_treatment
;
 riding model for all hydrogens except disordered H's; the methanolic
 hydrogen was fixed in positions found in difference maps and all
 hydrogen atoms had fixed isotropic U's set to 1.25U(equivalent, for ordered
 hydrogens) or 1.25U(isotropic, for disordered hydrogens) of their parent
 atoms.
;
_refine_ls_matrix_type full
_refine_ls_number_parameters 755
_refine_ls_number_reflns 11573
_refine_ls_number_restraints 12
_refine_ls_restrained_S_all 1.067
_refine_ls_restrained_S_obs 1.369
_refine_ls_R_factor_all 0.1055
_refine_ls_R_factor_obs 0.0548
_refine_ls_shift/esd_max 0.001
_refine_ls_shift/esd_mean 0.000
_refine_ls_structure_factor_coef Fsqd
_refine_ls_weighting_details 'w=1/[\s^2^(Fo^2^)+(0.0350P)^2^+0.0000P] where P=(Fo^2^+2Fc^2^)/3'
_refine_ls_weighting_scheme calc
_refine_ls_wR_factor_all 0.1387
_refine_ls_wR_factor_obs 0.1232
_reflns_number_observed 5884
_reflns_number_total 11574
_reflns_observed_criterion >2sigma(I)
_cod_data_source_file ic0012367_3.cif
_cod_data_source_block rtp97f
_cod_depositor_comments
;
The following automatic conversions were performed:

'_refine_ls_weighting_scheme' value 'calc
w=1/[\s^2^(Fo^2^)+(0.0350P)^2^+0.0000P] where P=(Fo^2^+2Fc^2^)/3' was
changed to 'calc'. New tag '_refine_ls_weighting_details' was
created. The value of the new tag was set to
'w=1/[\s^2^(Fo^2^)+(0.0350P)^2^+0.0000P] where P=(Fo^2^+2Fc^2^)/3'.

Automatic conversion script
Id: cif_fix_values 3143 2015-03-26 13:38:13Z robertas 
;
_cod_original_formula_sum 'C64.50 H58 Er N3 O13.50 P4'
_cod_database_code 4319753

loop_
_symmetry_equiv_pos_as_xyz
'x, y, z'
'-x, -y, -z'

loop_
_atom_site_aniso_label
_atom_site_aniso_U_11
_atom_site_aniso_U_22
_atom_site_aniso_U_33
_atom_site_aniso_U_23
_atom_site_aniso_U_13
_atom_site_aniso_U_12
Er 0.0429(2) 0.0432(3) 0.0434(3) -0.0093(2) -0.0015(2) -0.0040(2)
P1 0.064(2) 0.039(2) 0.068(2) -0.0042(14) -0.0089(14) -0.0147(13)
P2 0.045(2) 0.061(2) 0.058(2) -0.0128(14) 0.0037(13) -0.0053(13)
P3 0.054(2) 0.060(2) 0.046(2) -0.0165(14) 0.0032(13) -0.0081(13)
P4 0.068(2) 0.063(2) 0.046(2) -0.0034(14) -0.0042(14) -0.0003(14)
O1 0.058(4) 0.038(4) 0.056(4) 0.002(3) -0.015(3) -0.014(3)
O2 0.035(3) 0.050(4) 0.059(4) -0.009(3) 0.006(3) -0.001(3)
O3 0.057(4) 0.062(4) 0.047(4) -0.018(3) 0.004(3) -0.010(3)
O4 0.059(4) 0.069(4) 0.045(4) -0.003(3) -0.012(3) 0.015(3)
C1 0.060(7) 0.043(6) 0.052(7) 0.003(5) -0.015(5) -0.010(5)
C2 0.053(7) 0.081(8) 0.057(7) -0.013(6) -0.010(5) -0.016(6)
C3 0.077(8) 0.045(7) 0.125(11) 0.003(7) -0.037(8) 0.009(6)
C4 0.062(8) 0.102(11) 0.113(11) -0.023(9) -0.011(8) 0.008(8)
C5 0.058(7) 0.067(8) 0.102(10) 0.001(7) -0.004(6) 0.008(6)
C6 0.046(6) 0.060(7) 0.068(7) -0.023(6) -0.015(5) -0.007(5)
C7 0.104(9) 0.046(6) 0.066(7) 0.020(5) -0.034(7) -0.018(6)
C8 0.052(6) 0.065(7) 0.057(7) 0.000(6) 0.009(5) -0.011(5)
C9 0.070(7) 0.049(6) 0.054(7) -0.005(5) 0.004(6) -0.021(5)
C10 0.065(7) 0.081(8) 0.060(7) -0.010(6) 0.013(6) -0.034(6)
C11 0.074(8) 0.080(9) 0.091(10) -0.033(8) 0.005(7) -0.030(7)
C12 0.143(13) 0.073(9) 0.069(10) -0.024(8) 0.033(9) -0.039(9)
C13 0.160(14) 0.054(8) 0.077(10) -0.010(7) 0.004(10) -0.027(9)
C14 0.100(9) 0.071(8) 0.072(9) -0.015(7) 0.013(7) -0.030(7)
C15 0.058(7) 0.032(6) 0.116(10) -0.020(7) 0.005(7) -0.008(5)
C16 0.109(10) 0.067(9) 0.148(13) -0.029(9) 0.043(9) -0.025(8)
C17 0.140(12) 0.040(8) 0.236(20) -0.059(11) 0.079(14) -0.023(7)
C18 0.115(12) 0.143(16) 0.231(23) -0.131(18) 0.079(15) -0.047(12)
C19 0.133(12) 0.107(12) 0.143(14) -0.062(12) 0.042(10) -0.031(10)
C20 0.106(9) 0.072(9) 0.090(10) -0.036(8) 0.019(8) -0.015(7)
C21 0.052(7) 0.067(7) 0.054(7) -0.018(5) 0.003(5) 0.011(6)
C22 0.107(10) 0.073(8) 0.073(8) -0.033(7) 0.020(7) -0.024(7)
C23 0.176(15) 0.099(11) 0.099(11) -0.048(9) 0.022(10) -0.065(10)
C24 0.201(20) 0.067(10) 0.081(11) -0.016(8) 0.046(13) 0.052(12)
C25 0.109(14) 0.210(21) 0.107(13) -0.056(13) -0.017(11) 0.028(13)
C26 0.081(9) 0.155(12) 0.072(9) -0.060(8) -0.008(7) 0.037(8)
C27 0.055(6) 0.064(7) 0.074(8) -0.016(6) 0.014(6) -0.011(5)
C28 0.091(9) 0.099(10) 0.079(9) 0.002(8) 0.035(7) -0.006(7)
C29 0.114(11) 0.114(12) 0.098(11) 0.005(10) 0.054(8) 0.004(10)
C30 0.110(11) 0.123(13) 0.094(11) 0.029(10) 0.026(9) -0.018(9)
C31 0.155(13) 0.074(10) 0.121(13) 0.009(9) 0.036(11) -0.004(9)
C32 0.104(10) 0.103(11) 0.095(10) -0.007(9) 0.036(8) -0.028(8)
C33 0.047(6) 0.067(7) 0.058(7) -0.013(6) -0.009(5) 0.006(5)
C34 0.052(6) 0.092(9) 0.048(7) -0.007(6) -0.005(5) 0.014(6)
C35 0.074(8) 0.105(10) 0.077(9) -0.033(8) -0.010(7) 0.037(7)
C36 0.081(9) 0.099(10) 0.106(11) -0.019(9) -0.010(8) 0.044(7)
C37 0.088(9) 0.090(10) 0.098(11) -0.020(8) -0.018(8) 0.034(7)
C38 0.048(6) 0.081(8) 0.055(7) -0.011(6) -0.005(5) 0.015(6)
C39 0.055(7) 0.122(10) 0.064(8) -0.034(7) 0.013(6) -0.022(6)
C40 0.058(6) 0.075(7) 0.055(7) 0.003(6) -0.013(5) 0.005(5)
C41 0.072(7) 0.044(6) 0.042(6) -0.014(5) -0.004(5) -0.001(5)
C42 0.104(9) 0.074(8) 0.062(8) -0.022(7) 0.010(6) 0.008(7)
C43 0.151(15) 0.086(12) 0.087(11) -0.052(9) -0.019(9) 0.024(9)
C44 0.154(16) 0.069(10) 0.135(16) -0.052(10) -0.022(11) -0.010(9)
C45 0.113(11) 0.056(8) 0.147(13) -0.027(8) -0.013(9) -0.015(7)
C46 0.073(7) 0.042(6) 0.093(9) -0.020(6) -0.001(6) -0.007(5)
C47 0.073(7) 0.065(7) 0.037(6) -0.016(5) 0.001(5) -0.025(6)
C48 0.092(9) 0.082(9) 0.087(10) -0.010(7) 0.003(8) -0.016(7)
C49 0.121(12) 0.108(11) 0.067(9) -0.004(8) 0.022(8) -0.054(9)
C50 0.141(13) 0.075(9) 0.080(10) -0.002(8) -0.029(10) -0.024(9)
C51 0.106(10) 0.074(9) 0.078(10) -0.020(7) -0.005(8) -0.005(7)
C52 0.080(8) 0.064(7) 0.056(7) -0.005(6) -0.006(6) -0.014(6)
C53 0.073(7) 0.066(8) 0.069(8) -0.012(7) -0.012(6) 0.000(6)
C54 0.237(17) 0.065(10) 0.074(10) -0.003(8) -0.041(10) -0.006(10)
C55 0.256(20) 0.064(11) 0.146(16) -0.014(11) -0.088(14) -0.003(12)
C56 0.139(13) 0.069(11) 0.211(21) -0.035(13) -0.066(14) -0.011(9)
C57 0.299(24) 0.117(16) 0.149(18) -0.017(13) 0.044(16) -0.116(16)
C58 0.254(18) 0.107(12) 0.074(10) -0.011(10) 0.031(11) -0.086(13)
C59 0.072(7) 0.064(7) 0.044(6) -0.005(5) 0.007(5) 0.005(6)
C60 0.069(8) 0.134(11) 0.057(8) -0.026(7) 0.014(6) -0.012(7)
C61 0.085(10) 0.183(15) 0.098(11) -0.060(11) 0.013(9) 0.017(9)
C62 0.121(12) 0.150(14) 0.059(9) -0.045(9) 0.014(8) -0.019(10)
C63 0.128(12) 0.132(12) 0.042(8) -0.014(8) -0.005(8) -0.002(9)
C64 0.094(9) 0.119(10) 0.051(8) -0.028(7) -0.004(7) 0.011(7)
N1 0.061(6) 0.061(6) 0.063(7) -0.012(5) -0.022(5) -0.022(5)
O5 0.086(6) 0.131(7) 0.083(6) -0.058(5) -0.002(4) -0.036(5)
O6 0.057(4) 0.076(5) 0.046(4) -0.031(4) 0.003(3) -0.009(3)
O7 0.049(4) 0.079(5) 0.054(4) -0.024(4) -0.002(3) -0.014(4)
N2 0.069(7) 0.059(7) 0.104(9) -0.036(7) -0.011(6) -0.013(6)
O8 0.170(9) 0.084(7) 0.239(12) -0.033(7) -0.098(8) -0.060(6)
O9 0.066(5) 0.046(4) 0.078(5) -0.011(4) -0.001(4) -0.012(3)
O10 0.073(5) 0.049(4) 0.072(5) -0.011(4) -0.018(4) -0.008(4)

loop_
_atom_site_label
_atom_site_type_symbol
_atom_site_fract_x
_atom_site_fract_y
_atom_site_fract_z
_atom_site_U_iso_or_equiv
_atom_site_thermal_displace_type
_atom_site_occupancy
_atom_site_calc_flag
_atom_site_refinement_flags
_atom_site_disorder_group
Er Er 0.09965(4) -0.01024(4) 0.24376(2) 0.04410(15) Uani 1 d . .
P1 P 0.1812(2) -0.2838(2) 0.33146(11) 0.0574(7) Uani 1 d . .
P2 P 0.4344(2) -0.0621(2) 0.17940(10) 0.0562(7) Uani 1 d . .
P3 P -0.1481(2) 0.0977(2) 0.34378(10) 0.0535(7) Uani 1 d . .
P4 P -0.0497(3) 0.1958(2) 0.12432(10) 0.0626(8) Uani 1 d . .
O1 O 0.1485(5) -0.1758(4) 0.2945(2) 0.051(2) Uani 1 d . .
O2 O 0.2977(5) -0.0474(4) 0.2038(2) 0.050(2) Uani 1 d . .
O3 O -0.0477(5) 0.0640(4) 0.3018(2) 0.055(2) Uani 1 d . .
O4 O 0.0111(5) 0.1154(4) 0.1732(2) 0.064(2) Uani 1 d . .
C1 C 0.4585(9) -0.2026(7) 0.3039(4) 0.053(2) Uani 1 d . .
H1 H 0.3974(9) -0.1393(7) 0.3074(4) 0.066 Uiso 1 calc R .
C2 C 0.4475(9) -0.2988(9) 0.3350(4) 0.063(3) Uani 1 d . .
C3 C 0.5438(11) -0.3947(8) 0.3291(5) 0.088(4) Uani 1 d . .
H3 H 0.5366(11) -0.4607(8) 0.3490(5) 0.110 Uiso 1 calc R .
C4 C 0.6448(11) -0.3890(11) 0.2946(5) 0.096(4) Uani 1 d . .
H4 H 0.7096(11) -0.4510(11) 0.2923(5) 0.121 Uiso 1 calc R .
C5 C 0.6540(9) -0.2915(9) 0.2621(5) 0.082(3) Uani 1 d . .
H5 H 0.7223(9) -0.2888(9) 0.2374(5) 0.102 Uiso 1 calc R .
C6 C 0.5609(9) -0.2004(8) 0.2674(4) 0.057(3) Uani 1 d . .
C7 C 0.3292(10) -0.3023(7) 0.3699(4) 0.075(3) Uani 1 d . .
H7A H 0.3162(10) -0.2468(7) 0.3916(4) 0.094 Uiso 1 calc R .
H7B H 0.3449(10) -0.3710(7) 0.3946(4) 0.094 Uiso 1 calc R .
C8 C 0.5603(8) -0.0940(7) 0.2317(3) 0.060(3) Uani 1 d . .
H8A H 0.6458(8) -0.0968(7) 0.2149(3) 0.075 Uiso 1 calc R .
H8B H 0.5431(8) -0.0384(7) 0.2534(3) 0.075 Uiso 1 calc R .
C9 C 0.0452(10) -0.3014(7) 0.3757(4) 0.057(3) Uani 1 d . .
C10 C -0.0762(10) -0.2609(8) 0.3549(4) 0.067(3) Uani 1 d . .
H10 H -0.0868(10) -0.2252(8) 0.3190(4) 0.084 Uiso 1 calc R .
C11 C -0.1861(11) -0.2716(8) 0.3862(5) 0.078(3) Uani 1 d . .
H11 H -0.2697(11) -0.2414(8) 0.3715(5) 0.097 Uiso 1 calc R .
C12 C -0.1717(14) -0.3273(9) 0.4394(5) 0.092(4) Uani 1 d . .
H12 H -0.2444(14) -0.3368(9) 0.4605(5) 0.115 Uiso 1 calc R .
C13 C -0.0473(15) -0.3674(9) 0.4594(5) 0.097(4) Uani 1 d . .
H13 H -0.0351(15) -0.4036(9) 0.4951(5) 0.121 Uiso 1 calc R .
C14 C 0.0628(12) -0.3554(8) 0.4274(5) 0.080(3) Uani 1 d . .
H14 H 0.1470(12) -0.3843(8) 0.4416(5) 0.099 Uiso 1 calc R .
C15 C 0.2170(9) -0.3894(8) 0.2916(5) 0.068(3) Uani 1 d . .
C16 C 0.2315(11) -0.4957(9) 0.3188(5) 0.108(4) Uani 1 d . .
H16 H 0.2197(11) -0.5100(9) 0.3562(5) 0.135 Uiso 1 calc R .
C17 C 0.2637(14) -0.5803(10) 0.2903(8) 0.137(7) Uani 1 d . .
H17 H 0.2781(14) -0.6515(10) 0.3079(8) 0.171 Uiso 1 calc R .
C18 C 0.2730(14) -0.5524(15) 0.2344(8) 0.149(8) Uani 1 d . .
H18 H 0.2889(14) -0.6064(15) 0.2141(8) 0.187 Uiso 1 calc R .
C19 C 0.2597(13) -0.4474(12) 0.2076(6) 0.123(5) Uani 1 d . .
H19 H 0.2696(13) -0.4322(12) 0.1702(6) 0.154 Uiso 1 calc R .
C20 C 0.2319(10) -0.3661(9) 0.2366(5) 0.088(4) Uani 1 d . .
H20 H 0.2231(10) -0.2954(9) 0.2189(5) 0.110 Uiso 1 calc R .
C21 C 0.4718(10) -0.1688(8) 0.1423(4) 0.061(3) Uani 1 d . .
C22 C 0.3696(12) -0.2027(8) 0.1252(4) 0.082(3) Uani 1 d . .
H22 H 0.2832(12) -0.1696(8) 0.1325(4) 0.103 Uiso 1 calc R .
C23 C 0.3969(16) -0.2876(11) 0.0967(5) 0.116(5) Uani 1 d . .
H23 H 0.3303(16) -0.3123(11) 0.0842(5) 0.145 Uiso 1 calc R .
C24 C 0.5320(19) -0.3340(11) 0.0878(6) 0.133(7) Uani 1 d . .
H24 H 0.5528(19) -0.3934(11) 0.0711(6) 0.166 Uiso 1 calc R .
C25 C 0.6272(17) -0.2983(16) 0.1017(7) 0.150(8) Uani 1 d . .
H25 H 0.7136(17) -0.3271(16) 0.0924(7) 0.187 Uiso 1 calc R .
C26 C 0.5965(11) -0.2165(10) 0.1305(4) 0.109(5) Uani 1 d . .
H26 H 0.6646(11) -0.1928(10) 0.1424(4) 0.136 Uiso 1 calc R .
C27 C 0.4493(9) 0.0559(8) 0.1333(4) 0.065(3) Uani 1 d . .
C28 C 0.5077(10) 0.0543(10) 0.0830(5) 0.097(4) Uani 1 d . .
H28 H 0.5449(10) -0.0116(10) 0.0732(5) 0.121 Uiso 1 calc R .
C29 C 0.5129(12) 0.1450(12) 0.0473(5) 0.120(5) Uani 1 d . .
H29 H 0.5537(12) 0.1411(12) 0.0139(5) 0.149 Uiso 1 calc R .
C30 C 0.4572(13) 0.2424(12) 0.0612(6) 0.118(5) Uani 1 d . .
H30 H 0.4583(13) 0.3049(12) 0.0364(6) 0.148 Uiso 1 calc R .
C31 C 0.3992(13) 0.2498(10) 0.1114(6) 0.126(5) Uani 1 d . .
H31 H 0.3638(13) 0.3163(10) 0.1209(6) 0.157 Uiso 1 calc R .
C32 C 0.3953(11) 0.1568(11) 0.1468(5) 0.103(4) Uani 1 d . .
H32 H 0.3559(11) 0.1607(11) 0.1805(5) 0.129 Uiso 1 calc R .
C33 C -0.2870(8) 0.1704(8) 0.2201(4) 0.061(3) Uani 1 d . .
H33 H -0.2495(8) 0.0982(8) 0.2200(4) 0.076 Uiso 1 calc R .
C34 C -0.3353(9) 0.1998(9) 0.2674(4) 0.070(3) Uani 1 d . .
C35 C -0.3893(10) 0.3081(10) 0.2678(5) 0.094(4) Uani 1 d . .
H35 H -0.4209(10) 0.3308(10) 0.2998(5) 0.117 Uiso 1 calc R .
C36 C -0.3953(11) 0.3822(10) 0.2194(6) 0.107(5) Uani 1 d . .
H36 H -0.4312(11) 0.4546(10) 0.2196(6) 0.134 Uiso 1 calc R .
C37 C -0.3497(11) 0.3510(10) 0.1716(5) 0.101(4) Uani 1 d . .
H37 H -0.3576(11) 0.4009(10) 0.1394(5) 0.127 Uiso 1 calc R .
C38 C -0.2913(9) 0.2432(9) 0.1725(4) 0.067(3) Uani 1 d . .
C39 C -0.3142(8) 0.1187(9) 0.3187(4) 0.078(3) Uani 1 d . .
H39A H -0.3275(8) 0.0515(9) 0.3123(4) 0.098 Uiso 1 calc R .
H39B H -0.3773(8) 0.1434(9) 0.3457(4) 0.098 Uiso 1 calc R .
C40 C -0.2265(8) 0.2096(7) 0.1222(4) 0.068(3) Uani 1 d . .
H40A H -0.2637(8) 0.2627(7) 0.0908(4) 0.085 Uiso 1 calc R .
H40B H -0.2433(8) 0.1417(7) 0.1187(4) 0.085 Uiso 1 calc R .
C41 C -0.1379(10) 0.2218(7) 0.3593(4) 0.054(3) Uani 1 d . .
C42 C -0.2124(10) 0.2648(9) 0.3998(4) 0.084(4) Uani 1 d . .
H42 H -0.2688(10) 0.2277(9) 0.4201(4) 0.105 Uiso 1 calc R .
C43 C -0.2044(15) 0.3638(11) 0.4109(5) 0.112(5) Uani 1 d . .
H43 H -0.2582(15) 0.3937(11) 0.4372(5) 0.140 Uiso 1 calc R .
C44 C -0.1198(16) 0.4146(11) 0.3839(7) 0.117(6) Uani 1 d . .
H44 H -0.1109(16) 0.4776(11) 0.3935(7) 0.146 Uiso 1 calc R .
C45 C -0.0453(12) 0.3774(9) 0.3425(6) 0.105(4) Uani 1 d . .
H45 H 0.0098(12) 0.4160(9) 0.3225(6) 0.131 Uiso 1 calc R .
C46 C -0.0550(9) 0.2795(7) 0.3313(4) 0.069(3) Uani 1 d . .
H46 H -0.0035(9) 0.2522(7) 0.3038(4) 0.087 Uiso 1 calc R .
C47 C -0.1209(11) 0.0029(7) 0.4063(4) 0.056(3) Uani 1 d . .
C48 C -0.2229(11) -0.0101(8) 0.4404(5) 0.089(4) Uani 1 d . .
H48 H -0.3092(11) 0.0254(8) 0.4307(5) 0.111 Uiso 1 calc R .
C49 C -0.1916(14) -0.0815(10) 0.4925(5) 0.096(4) Uani 1 d . .
H49 H -0.2587(14) -0.0921(10) 0.5168(5) 0.120 Uiso 1 calc R .
C50 C -0.0687(16) -0.1315(10) 0.5055(5) 0.100(4) Uani 1 d . .
H50 H -0.0507(16) -0.1769(10) 0.5390(5) 0.125 Uiso 1 calc R .
C51 C 0.0325(13) -0.1184(9) 0.4712(5) 0.088(4) Uani 1 d . .
H51 H 0.1185(13) -0.1547(9) 0.4810(5) 0.110 Uiso 1 calc R .
C52 C 0.0047(10) -0.0494(8) 0.4208(4) 0.068(3) Uani 1 d . .
H52 H 0.0731(10) -0.0393(8) 0.3971(4) 0.085 Uiso 1 calc R .
C53 C -0.0270(10) 0.3285(9) 0.1257(5) 0.072(3) Uani 1 d . .
C54 C -0.0294(14) 0.3606(11) 0.1745(5) 0.131(6) Uani 1 d . .
H54 H -0.0330(14) 0.3114(11) 0.2062(5) 0.164 Uiso 1 calc R .
C55 C -0.0266(17) 0.4621(13) 0.1778(7) 0.160(8) Uani 1 d . .
H55 H -0.0295(17) 0.4826(13) 0.2114(7) 0.200 Uiso 1 calc R .
C56 C -0.0197(15) 0.5314(12) 0.1327(9) 0.139(7) Uani 1 d . .
H56 H -0.0194(15) 0.6015(12) 0.1347(9) 0.174 Uiso 1 calc R .
C57 C -0.0130(19) 0.5021(14) 0.0837(8) 0.179(8) Uani 1 d . .
H57 H -0.0047(19) 0.5508(14) 0.0523(8) 0.224 Uiso 1 calc R .
C58 C -0.0185(15) 0.3998(12) 0.0811(5) 0.139(6) Uani 1 d . .
H58 H -0.0163(15) 0.3798(12) 0.0475(5) 0.174 Uiso 1 calc R .
C59 C 0.0183(10) 0.1550(7) 0.0623(4) 0.065(3) Uani 1 d . .
C60 C 0.1369(10) 0.0851(9) 0.0647(4) 0.089(4) Uani 1 d . .
H60 H 0.1832(10) 0.0608(9) 0.0971(4) 0.111 Uiso 1 calc R .
C61 C 0.1888(12) 0.0500(12) 0.0177(6) 0.126(5) Uani 1 d . .
H61 H 0.2688(12) -0.0007(12) 0.0194(6) 0.158 Uiso 1 calc R .
C62 C 0.1261(14) 0.0876(12) -0.0303(5) 0.109(5) Uani 1 d . .
H62 H 0.1639(14) 0.0653(12) -0.0616(5) 0.137 Uiso 1 calc R .
C63 C 0.0099(14) 0.1568(10) -0.0322(4) 0.106(4) Uani 1 d . .
H63 H -0.0355(14) 0.1821(10) -0.0649(4) 0.133 Uiso 1 calc R .
C64 C -0.0433(11) 0.1911(9) 0.0134(4) 0.093(4) Uani 1 d . .
H64 H -0.1243(11) 0.2408(9) 0.0111(4) 0.116 Uiso 1 calc R .
N1 N -0.0457(9) -0.1211(7) 0.1926(3) 0.060(2) Uani 1 d . .
O5 O -0.1091(7) -0.1690(6) 0.1707(3) 0.093(2) Uani 1 d . .
O6 O -0.0947(5) -0.0734(5) 0.2306(2) 0.059(2) Uani 1 d . .
O7 O 0.0701(6) -0.1171(5) 0.1769(2) 0.060(2) Uani 1 d . .
N2 N 0.2462(9) 0.1020(8) 0.2954(4) 0.075(3) Uani 1 d . .
O8 O 0.3191(9) 0.1453(6) 0.3144(4) 0.155(4) Uani 1 d . .
O9 O 0.1844(6) 0.1461(5) 0.2518(3) 0.064(2) Uani 1 d . .
O10 O 0.2364(6) 0.0080(5) 0.3163(3) 0.065(2) Uani 1 d . .
N3 N -0.3333(11) 0.4522(10) -0.0102(5) 0.084(4) Uiso 0.61 d PD 1
O11 O -0.3488(15) 0.4156(14) 0.0352(5) 0.216(4) Uiso 0.61 d PD 1
O12 O -0.4360(13) 0.5052(14) -0.0392(6) 0.216(4) Uiso 0.61 d PD 1
O13 O -0.2303(12) 0.4358(15) -0.0350(6) 0.216(4) Uiso 0.61 d PD 1
N4 N -0.4778(13) 0.4477(8) 0.5069(8) 0.084(4) Uiso 0.39 d PD 2
O14 O -0.4260(22) 0.3547(8) 0.5038(12) 0.216(4) Uiso 0.39 d PD 2
O15 O -0.4138(9) 0.5104(11) 0.5177(6) 0.216(4) Uiso 0.78 d PD 2
O16 O -0.4532 0.0366 0.5845 0.079(6) Uiso 0.28 d P 1
H16A H -0.4560 -0.0215 0.5879 0.099(7) Uiso 0.28 d P 1
C65 C -0.4386 0.1325 0.5434 0.077(9) Uiso 0.28 d P 1
H65A H -0.4717 0.1288 0.5090 0.097 Uiso 0.28 calc PR 1
H65B H -0.3474 0.1332 0.5399 0.097 Uiso 0.28 calc PR 1
H65C H -0.4873 0.1968 0.5549 0.097 Uiso 0.28 calc PR 1
O17 O -0.4573 -0.1748 0.5681 0.079(6) Uiso 0.22 d P 2
H17A H -0.4561 -0.1126 0.5730 0.099(7) Uiso 0.22 d P 2
C66 C -0.3711 -0.2864 0.5817 0.077(9) Uiso 0.22 d P 2
H66A H -0.2878 -0.2888 0.5640 0.097 Uiso 0.22 calc PR 2
H66B H -0.4124 -0.3355 0.5696 0.097 Uiso 0.22 calc PR 2
H66C H -0.3580 -0.3063 0.6202 0.097 Uiso 0.22 calc PR 2

loop_
_atom_type_symbol
_atom_type_description
_atom_type_scat_dispersion_real
_atom_type_scat_dispersion_imag
_atom_type_scat_source
C C 0.0033 0.0016 'International Tables Vol C Tables 4.2.6.8 and 6.1.1.4'
H H 0.0000 0.0000 'International Tables Vol C Tables 4.2.6.8 and 6.1.1.4'
N N 0.0061 0.0033 'International Tables Vol C Tables 4.2.6.8 and 6.1.1.4'
O O 0.0106 0.0060 'International Tables Vol C Tables 4.2.6.8 and 6.1.1.4'
P P 0.1023 0.0942 'International Tables Vol C Tables 4.2.6.8 and 6.1.1.4'
Er Er -0.2586 4.9576 'International Tables Vol C Tables 4.2.6.8 and 6.1.1.4'

loop_
_geom_angle_atom_site_label_1
_geom_angle_atom_site_label_2
_geom_angle_atom_site_label_3
_geom_angle
_geom_angle_site_symmetry_1
_geom_angle_site_symmetry_3
_geom_angle_publ_flag
O4 Er O1 155.2(2) . . ?
O4 Er O3 92.4(2) . . ?
O1 Er O3 95.8(2) . . ?
O4 Er O2 93.1(2) . . ?
O1 Er O2 89.4(2) . . ?
O3 Er O2 154.8(2) . . ?
O4 Er O6 81.1(2) . . ?
O1 Er O6 78.2(2) . . ?
O3 Er O6 76.5(2) . . ?
O2 Er O6 128.7(2) . . ?
O4 Er O10 127.6(2) . . ?
O1 Er O10 77.1(2) . . ?
O3 Er O10 76.4(2) . . ?
O2 Er O10 80.8(2) . . ?
O6 Er O10 140.9(2) . . ?
O4 Er O7 77.3(2) . . ?
O1 Er O7 79.4(2) . . ?
O3 Er O7 128.9(2) . . ?
O2 Er O7 76.2(2) . . ?
O6 Er O7 52.6(2) . . ?
O10 Er O7 147.1(2) . . ?
O4 Er O9 75.8(2) . . ?
O1 Er O9 128.7(2) . . ?
O3 Er O9 79.7(2) . . ?
O2 Er O9 77.9(2) . . ?
O6 Er O9 145.9(2) . . ?
O10 Er O9 51.9(2) . . ?
O7 Er O9 141.2(2) . . ?
O4 Er N1 78.2(2) . . ?
O1 Er N1 77.2(2) . . ?
O3 Er N1 102.6(2) . . ?
O2 Er N1 102.6(2) . . ?
O6 Er N1 26.2(2) . . ?
O10 Er N1 154.0(2) . . ?
O7 Er N1 26.4(2) . . ?
O9 Er N1 154.0(2) . . ?
O4 Er N2 101.7(3) . . ?
O1 Er N2 102.9(2) . . ?
O3 Er N2 77.3(2) . . ?
O2 Er N2 77.5(2) . . ?
O6 Er N2 153.8(2) . . ?
O10 Er N2 26.1(2) . . ?
O7 Er N2 153.6(2) . . ?
O9 Er N2 25.9(2) . . ?
N1 Er N2 179.9(2) . . ?
O1 P1 C9 110.8(4) . . ?
O1 P1 C7 111.2(4) . . ?
C9 P1 C7 111.0(5) . . ?
O1 P1 C15 109.9(5) . . ?
C9 P1 C15 108.4(5) . . ?
C7 P1 C15 105.4(5) . . ?
O2 P2 C27 110.9(4) . . ?
O2 P2 C21 112.0(4) . . ?
C27 P2 C21 106.8(5) . . ?
O2 P2 C8 111.4(4) . . ?
C27 P2 C8 108.8(4) . . ?
C21 P2 C8 106.7(4) . . ?
O3 P3 C41 111.0(4) . . ?
O3 P3 C47 111.5(4) . . ?
C41 P3 C47 106.0(4) . . ?
O3 P3 C39 111.0(4) . . ?
C41 P3 C39 106.1(5) . . ?
C47 P3 C39 111.1(5) . . ?
O4 P4 C59 111.3(4) . . ?
O4 P4 C53 111.5(5) . . ?
C59 P4 C53 109.2(5) . . ?
O4 P4 C40 111.0(4) . . ?
C59 P4 C40 107.3(5) . . ?
C53 P4 C40 106.5(4) . . ?
P1 O1 Er 176.6(4) . . ?
P2 O2 Er 173.5(3) . . ?
P3 O3 Er 171.9(4) . . ?
P4 O4 Er 177.2(4) . . ?
C2 C1 C6 119.8(9) . . ?
C2 C1 H1 120.1(6) . . ?
C6 C1 H1 120.1(6) . . ?
C1 C2 C3 118.8(10) . . ?
C1 C2 C7 119.5(9) . . ?
C3 C2 C7 121.4(10) . . ?
C4 C3 C2 119.8(11) . . ?
C4 C3 H3 120.1(7) . . ?
C2 C3 H3 120.1(7) . . ?
C3 C4 C5 121.2(11) . . ?
C3 C4 H4 119.4(7) . . ?
C5 C4 H4 119.4(7) . . ?
C6 C5 C4 118.9(11) . . ?
C6 C5 H5 120.6(7) . . ?
C4 C5 H5 120.6(7) . . ?
C5 C6 C1 121.5(10) . . ?
C5 C6 C8 121.7(10) . . ?
C1 C6 C8 116.7(8) . . ?
C2 C7 P1 113.0(7) . . ?
C2 C7 H7A 109.0(5) . . ?
P1 C7 H7A 109.0(3) . . ?
C2 C7 H7B 109.0(5) . . ?
P1 C7 H7B 109.0(3) . . ?
H7A C7 H7B 107.8 . . ?
C6 C8 P2 110.1(6) . . ?
C6 C8 H8A 109.7(5) . . ?
P2 C8 H8A 109.7(3) . . ?
C6 C8 H8B 109.7(5) . . ?
P2 C8 H8B 109.7(3) . . ?
H8A C8 H8B 108.2 . . ?
C10 C9 C14 120.5(10) . . ?
C10 C9 P1 117.2(8) . . ?
C14 C9 P1 122.3(9) . . ?
C9 C10 C11 120.8(10) . . ?
C9 C10 H10 119.6(6) . . ?
C11 C10 H10 119.6(7) . . ?
C10 C11 C12 120.3(11) . . ?
C10 C11 H11 119.9(7) . . ?
C12 C11 H11 119.9(8) . . ?
C13 C12 C11 117.5(13) . . ?
C13 C12 H12 121.2(8) . . ?
C11 C12 H12 121.2(8) . . ?
C12 C13 C14 121.6(13) . . ?
C12 C13 H13 119.2(8) . . ?
C14 C13 H13 119.2(8) . . ?
C9 C14 C13 119.3(11) . . ?
C9 C14 H14 120.3(7) . . ?
C13 C14 H14 120.3(8) . . ?
C20 C15 C16 120.8(11) . . ?
C20 C15 P1 121.0(9) . . ?
C16 C15 P1 118.2(10) . . ?
C17 C16 C15 120.5(13) . . ?
C17 C16 H16 119.7(9) . . ?
C15 C16 H16 119.7(8) . . ?
C18 C17 C16 116.4(14) . . ?
C18 C17 H17 121.8(10) . . ?
C16 C17 H17 121.8(9) . . ?
C19 C18 C17 122.8(16) . . ?
C19 C18 H18 118.6(10) . . ?
C17 C18 H18 118.6(10) . . ?
C20 C19 C18 119.6(15) . . ?
C20 C19 H19 120.2(9) . . ?
C18 C19 H19 120.2(10) . . ?
C19 C20 C15 119.7(12) . . ?
C19 C20 H20 120.2(9) . . ?
C15 C20 H20 120.2(7) . . ?
C26 C21 C22 119.5(11) . . ?
C26 C21 P2 122.1(10) . . ?
C22 C21 P2 118.4(8) . . ?
C21 C22 C23 119.4(11) . . ?
C21 C22 H22 120.3(6) . . ?
C23 C22 H22 120.3(8) . . ?
C22 C23 C24 116.5(13) . . ?
C22 C23 H23 121.8(8) . . ?
C24 C23 H23 121.8(10) . . ?
C25 C24 C23 123.8(17) . . ?
C25 C24 H24 118.1(12) . . ?
C23 C24 H24 118.1(10) . . ?
C24 C25 C26 117.8(18) . . ?
C24 C25 H25 121.1(12) . . ?
C26 C25 H25 121.1(10) . . ?
C21 C26 C25 123.0(14) . . ?
C21 C26 H26 118.5(8) . . ?
C25 C26 H26 118.5(10) . . ?
C28 C27 C32 117.0(10) . . ?
C28 C27 P2 123.3(9) . . ?
C32 C27 P2 119.6(9) . . ?
C29 C28 C27 122.6(12) . . ?
C29 C28 H28 118.7(8) . . ?
C27 C28 H28 118.7(7) . . ?
C28 C29 C30 119.1(12) . . ?
C28 C29 H29 120.5(8) . . ?
C30 C29 H29 120.5(8) . . ?
C29 C30 C31 121.3(13) . . ?
C29 C30 H30 119.3(8) . . ?
C31 C30 H30 119.3(9) . . ?
C32 C31 C30 118.4(13) . . ?
C32 C31 H31 120.8(8) . . ?
C30 C31 H31 120.8(9) . . ?
C31 C32 C27 121.5(12) . . ?
C31 C32 H32 119.2(8) . . ?
C27 C32 H32 119.2(7) . . ?
C34 C33 C38 122.5(10) . . ?
C34 C33 H33 118.7(6) . . ?
C38 C33 H33 118.7(6) . . ?
C33 C34 C35 118.6(10) . . ?
C33 C34 C39 119.7(10) . . ?
C35 C34 C39 121.2(10) . . ?
C34 C35 C36 119.0(11) . . ?
C34 C35 H35 120.5(7) . . ?
C36 C35 H35 120.5(7) . . ?
C37 C36 C35 121.7(12) . . ?
C37 C36 H36 119.1(8) . . ?
C35 C36 H36 119.1(7) . . ?
C36 C37 C38 118.4(12) . . ?
C36 C37 H37 120.8(8) . . ?
C38 C37 H37 120.8(7) . . ?
C33 C38 C37 119.7(10) . . ?
C33 C38 C40 121.2(9) . . ?
C37 C38 C40 119.1(11) . . ?
C34 C39 P3 110.0(7) . . ?
C34 C39 H39A 109.7(6) . . ?
P3 C39 H39A 109.7(3) . . ?
C34 C39 H39B 109.7(5) . . ?
P3 C39 H39B 109.7(3) . . ?
H39A C39 H39B 108.2 . . ?
C38 C40 P4 110.9(6) . . ?
C38 C40 H40A 109.5(5) . . ?
P4 C40 H40A 109.5(3) . . ?
C38 C40 H40B 109.5(6) . . ?
P4 C40 H40B 109.5(3) . . ?
H40A C40 H40B 108.0 . . ?
C46 C41 C42 117.0(10) . . ?
C46 C41 P3 121.3(8) . . ?
C42 C41 P3 121.7(9) . . ?
C41 C42 C43 120.8(12) . . ?
C41 C42 H42 119.6(7) . . ?
C43 C42 H42 119.6(8) . . ?
C44 C43 C42 119.8(14) . . ?
C44 C43 H43 120.1(10) . . ?
C42 C43 H43 120.1(8) . . ?
C43 C44 C45 122.1(15) . . ?
C43 C44 H44 119.0(10) . . ?
C45 C44 H44 119.0(9) . . ?
C44 C45 C46 117.6(13) . . ?
C44 C45 H45 121.2(9) . . ?
C46 C45 H45 121.2(8) . . ?
C41 C46 C45 122.6(11) . . ?
C41 C46 H46 118.7(6) . . ?
C45 C46 H46 118.7(8) . . ?
C52 C47 C48 120.9(10) . . ?
C52 C47 P3 118.2(8) . . ?
C48 C47 P3 120.7(9) . . ?
C47 C48 C49 117.5(10) . . ?
C47 C48 H48 121.3(7) . . ?
C49 C48 H48 121.3(7) . . ?
C50 C49 C48 120.4(12) . . ?
C50 C49 H49 119.8(9) . . ?
C48 C49 H49 119.8(7) . . ?
C49 C50 C51 121.7(13) . . ?
C49 C50 H50 119.1(9) . . ?
C51 C50 H50 119.1(8) . . ?
C50 C51 C52 118.9(12) . . ?
C50 C51 H51 120.6(8) . . ?
C52 C51 H51 120.6(7) . . ?
C47 C52 C51 120.6(10) . . ?
C47 C52 H52 119.7(6) . . ?
C51 C52 H52 119.7(7) . . ?
C58 C53 C54 117.7(12) . . ?
C58 C53 P4 123.1(11) . . ?
C54 C53 P4 119.0(11) . . ?
C55 C54 C53 121.9(14) . . ?
C55 C54 H54 119.1(10) . . ?
C53 C54 H54 119.1(8) . . ?
C56 C55 C54 118.9(17) . . ?
C56 C55 H55 120.5(11) . . ?
C54 C55 H55 120.5(10) . . ?
C55 C56 C57 121.2(17) . . ?
C55 C56 H56 119.4(11) . . ?
C57 C56 H56 119.4(12) . . ?
C56 C57 C58 119.0(17) . . ?
C56 C57 H57 120.5(12) . . ?
C58 C57 H57 120.5(10) . . ?
C53 C58 C57 121.4(14) . . ?
C53 C58 H58 119.3(8) . . ?
C57 C58 H58 119.3(10) . . ?
C60 C59 C64 118.3(10) . . ?
C60 C59 P4 118.0(8) . . ?
C64 C59 P4 123.8(8) . . ?
C59 C60 C61 118.8(11) . . ?
C59 C60 H60 120.6(6) . . ?
C61 C60 H60 120.6(8) . . ?
C62 C61 C60 121.7(12) . . ?
C62 C61 H61 119.2(8) . . ?
C60 C61 H61 119.2(8) . . ?
C63 C62 C61 118.9(12) . . ?
C63 C62 H62 120.6(8) . . ?
C61 C62 H62 120.6(8) . . ?
C62 C63 C64 120.3(12) . . ?
C62 C63 H63 119.8(8) . . ?
C64 C63 H63 119.8(7) . . ?
C63 C64 C59 122.0(11) . . ?
C63 C64 H64 119.0(7) . . ?
C59 C64 H64 119.0(6) . . ?
O5 N1 O6 120.8(9) . . ?
O5 N1 O7 120.8(9) . . ?
O6 N1 O7 118.3(8) . . ?
O5 N1 Er 179.6(7) . . ?
O6 N1 Er 58.8(4) . . ?
O7 N1 Er 59.6(4) . . ?
N1 O6 Er 95.0(5) . . ?
N1 O7 Er 94.0(5) . . ?
O8 N2 O9 121.1(11) . . ?
O8 N2 O10 121.7(10) . . ?
O9 N2 O10 117.0(9) . . ?
O8 N2 Er 173.6(8) . . ?
O9 N2 Er 58.9(5) . . ?
O10 N2 Er 58.2(5) . . ?
N2 O9 Er 95.2(6) . . ?
N2 O10 Er 95.8(6) . . ?
O11 N3 O13 125.9(10) . . ?
O11 N3 O12 118.4(9) . . ?
O13 N3 O12 115.3(9) . . ?
O14 N4 O15 122.4(11) . . ?
O14 N4 O15 116.8(10) . 2_466 ?
O15 N4 O15 117.1(10) . 2_466 ?
O14 N4 N4 160.8(32) . 2_466 ?
O15 N4 N4 58.9(7) . 2_466 ?
O15 N4 N4 58.2(7) 2_466 2_466 ?
N4 O15 N4 62.9(10) . 2_466 ?
C65 O16 H16A 143.419(11) . . ?
O16 C65 H65A 109.5 . . ?
O16 C65 H65B 109.5 . . ?
H65A C65 H65B 109.5 . . ?
O16 C65 H65C 109.5 . . ?
H65A C65 H65C 109.5 . . ?
H65B C65 H65C 109.5 . . ?
C66 O17 H17A 137.063(12) . . ?
O17 C66 H66A 109.5 . . ?
O17 C66 H66B 109.5 . . ?
H66A C66 H66B 109.5 . . ?
O17 C66 H66C 109.5 . . ?
H66A C66 H66C 109.5 . . ?
H66B C66 H66C 109.5 . . ?

loop_
_geom_bond_atom_site_label_1
_geom_bond_atom_site_label_2
_geom_bond_distance
_geom_bond_site_symmetry_2
_geom_bond_publ_flag
Er O4 2.233(5) . ?
Er O1 2.243(5) . ?
Er O3 2.249(5) . ?
Er O2 2.252(5) . ?
Er O6 2.445(6) . ?
Er O10 2.455(6) . ?
Er O7 2.461(6) . ?
Er O9 2.473(6) . ?
Er N1 2.847(9) . ?
Er N2 2.876(10) . ?
P1 O1 1.504(5) . ?
P1 C9 1.803(9) . ?
P1 C7 1.810(9) . ?
P1 C15 1.817(10) . ?
P2 O2 1.517(5) . ?
P2 C27 1.779(10) . ?
P2 C21 1.782(10) . ?
P2 C8 1.825(9) . ?
P3 O3 1.506(5) . ?
P3 C41 1.773(9) . ?
P3 C47 1.791(9) . ?
P3 C39 1.821(9) . ?
P4 O4 1.505(5) . ?
P4 C59 1.805(9) . ?
P4 C53 1.819(11) . ?
P4 C40 1.824(8) . ?
C1 C2 1.377(11) . ?
C1 C6 1.384(11) . ?
C1 H1 0.93 . ?
C2 C3 1.432(12) . ?
C2 C7 1.493(12) . ?
C3 C4 1.346(13) . ?
C3 H3 0.93 . ?
C4 C5 1.399(13) . ?
C4 H4 0.93 . ?
C5 C6 1.366(11) . ?
C5 H5 0.93 . ?
C6 C8 1.503(11) . ?
C7 H7A 0.97 . ?
C7 H7B 0.97 . ?
C8 H8A 0.97 . ?
C8 H8B 0.97 . ?
C9 C10 1.342(11) . ?
C9 C14 1.352(12) . ?
C10 C11 1.388(12) . ?
C10 H10 0.93 . ?
C11 C12 1.389(13) . ?
C11 H11 0.93 . ?
C12 C13 1.363(14) . ?
C12 H12 0.93 . ?
C13 C14 1.401(14) . ?
C13 H13 0.93 . ?
C14 H14 0.93 . ?
C15 C20 1.368(13) . ?
C15 C16 1.402(13) . ?
C16 C17 1.399(15) . ?
C16 H16 0.93 . ?
C17 C18 1.39(2) . ?
C17 H17 0.93 . ?
C18 C19 1.39(2) . ?
C18 H18 0.93 . ?
C19 C20 1.368(14) . ?
C19 H19 0.93 . ?
C20 H20 0.93 . ?
C21 C26 1.351(12) . ?
C21 C22 1.374(12) . ?
C22 C23 1.401(13) . ?
C22 H22 0.93 . ?
C23 C24 1.42(2) . ?
C23 H23 0.93 . ?
C24 C25 1.29(2) . ?
C24 H24 0.93 . ?
C25 C26 1.37(2) . ?
C25 H25 0.93 . ?
C26 H26 0.93 . ?
C27 C28 1.383(12) . ?
C27 C32 1.402(13) . ?
C28 C29 1.354(14) . ?
C28 H28 0.93 . ?
C29 C30 1.37(2) . ?
C29 H29 0.93 . ?
C30 C31 1.387(15) . ?
C30 H30 0.93 . ?
C31 C32 1.371(14) . ?
C31 H31 0.93 . ?
C32 H32 0.93 . ?
C33 C34 1.359(11) . ?
C33 C38 1.373(12) . ?
C33 H33 0.93 . ?
C34 C35 1.393(13) . ?
C34 C39 1.491(12) . ?
C35 C36 1.394(14) . ?
C35 H35 0.93 . ?
C36 C37 1.371(13) . ?
C36 H36 0.93 . ?
C37 C38 1.389(13) . ?
C37 H37 0.93 . ?
C38 C40 1.499(11) . ?
C39 H39A 0.97 . ?
C39 H39B 0.97 . ?
C40 H40A 0.97 . ?
C40 H40B 0.97 . ?
C41 C46 1.375(12) . ?
C41 C42 1.378(11) . ?
C42 C43 1.400(15) . ?
C42 H42 0.93 . ?
C43 C44 1.33(2) . ?
C43 H43 0.93 . ?
C44 C45 1.37(2) . ?
C44 H44 0.93 . ?
C45 C46 1.393(13) . ?
C45 H45 0.93 . ?
C46 H46 0.93 . ?
C47 C52 1.358(11) . ?
C47 C48 1.364(12) . ?
C48 C49 1.453(13) . ?
C48 H48 0.93 . ?
C49 C50 1.319(14) . ?
C49 H49 0.93 . ?
C50 C51 1.362(14) . ?
C50 H50 0.93 . ?
C51 C52 1.404(13) . ?
C51 H51 0.93 . ?
C52 H52 0.93 . ?
C53 C58 1.327(13) . ?
C53 C54 1.370(14) . ?
C54 C55 1.36(2) . ?
C54 H54 0.93 . ?
C55 C56 1.32(2) . ?
C55 H55 0.93 . ?
C56 C57 1.35(2) . ?
C56 H56 0.93 . ?
C57 C58 1.37(2) . ?
C57 H57 0.93 . ?
C58 H58 0.93 . ?
C59 C60 1.346(11) . ?
C59 C64 1.362(12) . ?
C60 C61 1.389(13) . ?
C60 H60 0.93 . ?
C61 C62 1.348(14) . ?
C61 H61 0.93 . ?
C62 C63 1.324(13) . ?
C62 H62 0.93 . ?
C63 C64 1.356(13) . ?
C63 H63 0.93 . ?
C64 H64 0.93 . ?
N1 O5 1.231(9) . ?
N1 O6 1.262(9) . ?
N1 O7 1.271(9) . ?
N2 O8 1.222(10) . ?
N2 O9 1.261(10) . ?
N2 O10 1.270(10) . ?
N3 O11 1.169(8) . ?
N3 O13 1.217(8) . ?
N3 O12 1.298(8) . ?
N4 O14 1.220(9) . ?
N4 O15 1.256(9) . ?
N4 O15 1.266(9) 2_466 ?
N4 N4 1.32(2) 2_466 ?
O15 N4 1.266(9) 2_466 ?
O16 C65 1.5000(4) . ?
O16 H16A 0.7573(2) . ?
C65 H65A 0.96 . ?
C65 H65B 0.96 . ?
C65 H65C 0.96 . ?
O17 C66 1.5000(4) . ?
O17 H17A 0.8497(2) . ?
C66 H66A 0.96 . ?
C66 H66B 0.96 . ?
C66 H66C 0.96 . ?
